data_2207876
loop_
_publ_author_name
'Chen, Yue'

_publ_section_title {6,6'-Dimethyl-2,2'-[propane-1,3-diylbis(nitrilomethylidyne)]diphenolato}cobalt(II)
_journal_coeditor_code SG6048
_journal_issue 1
_journal_name_full 'Acta Crystallographica Section E'
_journal_page_first m144
_journal_page_last m145
_journal_paper_doi 10.1107/S1600536805041838
_journal_volume 62
_journal_year 2006
_chemical_formula_iupac '[Co (C19 H20 N2 O2)]'
_chemical_formula_moiety 'C19 H20 Co N2 O2'
_chemical_formula_sum 'C19 H20 Co N2 O2'
_chemical_formula_weight 367.30
_chemical_name_systematic
;
{6,6'-Dimethyl-2,2'-[propane-1,3-
diylbis(nitrilomethylidyne)]diphenolato}cobalt(II)
;
_space_group_IT_number 36
_symmetry_cell_setting orthorhombic
_symmetry_space_group_name_Hall 'A -2 2a'
_symmetry_space_group_name_H-M 'A 21 a m'
_atom_sites_solution_hydrogens geom
_atom_sites_solution_primary direct
_atom_sites_solution_secondary difmap
_audit_creation_method SHELXL-97
_cell_angle_alpha 90.00
_cell_angle_beta 90.00
_cell_angle_gamma 90.00
_cell_formula_units_Z 4
_cell_length_a 7.5290(10)
_cell_length_b 10.398(2)
_cell_length_c 21.553(3)
_cell_measurement_reflns_used 3132
_cell_measurement_temperature 298(2)
_cell_measurement_theta_max 24.5
_cell_measurement_theta_min 2.7
_cell_volume 1687.3(5)
_computing_cell_refinement 'SAINT (Bruker, 2000)'
_computing_data_collection 'SMART (Bruker, 2000)'
_computing_data_reduction SAINT
_computing_molecular_graphics SHELXTL
_computing_publication_material SHELXTL
_computing_structure_refinement SHELXTL
_computing_structure_solution 'SHELXTL (Bruker, 2000)'
_diffrn_ambient_temperature 298(2)
_diffrn_measured_fraction_theta_full 0.971
_diffrn_measured_fraction_theta_max 0.971
_diffrn_measurement_device_type 'Bruker SMART APEX CCD area-detector'
_diffrn_measurement_method '\f and \w'
_diffrn_radiation_monochromator graphite
_diffrn_radiation_source 'fine-focus sealed tube'
_diffrn_radiation_type MoK\a
_diffrn_radiation_wavelength 0.71073
_diffrn_reflns_av_R_equivalents 0.0355
_diffrn_reflns_av_sigmaI/netI 0.0409
_diffrn_reflns_limit_h_max 9
_diffrn_reflns_limit_h_min -9
_diffrn_reflns_limit_k_max 13
_diffrn_reflns_limit_k_min -13
_diffrn_reflns_limit_l_max 27
_diffrn_reflns_limit_l_min -27
_diffrn_reflns_number 9543
_diffrn_reflns_theta_full 28.31
_diffrn_reflns_theta_max 28.31
_diffrn_reflns_theta_min 1.89
_diffrn_standards_number 0
_exptl_absorpt_coefficient_mu 1.030
_exptl_absorpt_correction_T_max 0.8363
_exptl_absorpt_correction_T_min 0.7018
_exptl_absorpt_correction_type multi-scan
_exptl_absorpt_process_details '(SADABS; Bruker, 2000)'
_exptl_crystal_colour red
_exptl_crystal_density_diffrn 1.446
_exptl_crystal_density_method 'not measured'
_exptl_crystal_description flake
_exptl_crystal_F_000 764
_exptl_crystal_size_max 0.37
_exptl_crystal_size_mid 0.31
_exptl_crystal_size_min 0.18
_refine_diff_density_max 0.274
_refine_diff_density_min -0.276
_refine_ls_abs_structure_details 'Flack (1983)'
_refine_ls_abs_structure_Flack 0.00(2)
_refine_ls_extinction_method none
_refine_ls_goodness_of_fit_ref 1.069
_refine_ls_hydrogen_treatment constr
_refine_ls_matrix_type full
_refine_ls_number_parameters 113
_refine_ls_number_reflns 2014
_refine_ls_number_restraints 1
_refine_ls_restrained_S_all 1.069
_refine_ls_R_factor_all 0.0380
_refine_ls_R_factor_gt 0.0341
_refine_ls_shift/su_max 0.001
_refine_ls_shift/su_mean 0.001
_refine_ls_structure_factor_coef Fsqd
_refine_ls_weighting_details 'calc w = 1/[\s^2^(Fo^2^)+(0.0344P)^2^+0.5503P] where P = (Fo^2^+2Fc^2^)/3'
_refine_ls_weighting_scheme calc
_refine_ls_wR_factor_gt 0.0808
_refine_ls_wR_factor_ref 0.0833
_reflns_number_gt 1858
_reflns_number_total 2014
_reflns_threshold_expression I>2\s(I)
_cod_data_source_file sg6048.cif
_cod_data_source_block I
_cod_original_cell_volume 1687.3(4)
_cod_database_code 2207876
_cod_database_fobs_code 2207876

loop_
_symmetry_equiv_pos_as_xyz
'x, y, z'
'x+1/2, -y, -z'
'x+1/2, -y, z'
'x, y, -z'
'x, y+1/2, z+1/2'
'x+1/2, -y+1/2, -z+1/2'
'x+1/2, -y+1/2, z+1/2'
'x, y+1/2, -z+1/2'

loop_
_atom_site_label
_atom_site_fract_x
_atom_site_fract_y
_atom_site_fract_z
_atom_site_U_iso_or_equiv
_atom_site_adp_type
_atom_site_calc_flag
_atom_site_refinement_flags
_atom_site_occupancy
_atom_site_type_symbol
Co1 0.47925(5) 0.95280(3) 1.0000 0.04172(13) Uani d S 1 Co
O1 0.5165(2) 0.82171(16) 0.94371(9) 0.0546(5) Uani d . 1 O
N1 0.4326(3) 1.0706(2) 0.93542(13) 0.0560(7) Uani d . 1 N
C1 0.4312(3) 0.8056(3) 0.89170(13) 0.0497(6) Uani d . 1 C
C2 0.4226(4) 0.6808(3) 0.86533(14) 0.0607(7) Uani d . 1 C
C3 0.3269(5) 0.6628(4) 0.81191(15) 0.0760(10) Uani d . 1 C
H3 0.3213 0.5807 0.7949 0.091 Uiso calc R 1 H
C4 0.2376(6) 0.7626(4) 0.78207(16) 0.0839(11) Uani d . 1 C
H4 0.1696 0.7468 0.7469 0.101 Uiso calc R 1 H
C5 0.2519(5) 0.8838(4) 0.80549(15) 0.0743(10) Uani d . 1 C
H5 0.1985 0.9517 0.7846 0.089 Uiso calc R 1 H
C6 0.3454(4) 0.9084(3) 0.86036(14) 0.0550(7) Uani d . 1 C
C7 0.5126(6) 0.5720(3) 0.89908(19) 0.0821(13) Uani d . 1 C
H7A 0.4781 0.4916 0.8808 0.123 Uiso calc R 1 H
H7B 0.4779 0.5732 0.9419 0.123 Uiso calc R 1 H
H7C 0.6391 0.5819 0.8961 0.123 Uiso calc R 1 H
C8 0.3666(4) 1.0356(3) 0.88272(16) 0.0591(8) Uani d . 1 C
H8 0.3289 1.1013 0.8565 0.071 Uiso calc R 1 H
C9 0.4602(6) 1.2108(3) 0.94263(17) 0.0774(10) Uani d . 1 C
H9A 0.3453 1.2531 0.9426 0.093 Uiso calc R 1 H
H9B 0.5261 1.2423 0.9071 0.093 Uiso calc R 1 H
C10 0.5569(6) 1.2475(4) 1.0000 0.0773(15) Uani d S 1 C
H10A 0.6724 1.2061 1.0000 0.093 Uiso calc SR 1 H
H10B 0.5759 1.3397 1.0000 0.093 Uiso calc SR 1 H

loop_
_atom_site_aniso_label
_atom_site_aniso_U_11
_atom_site_aniso_U_22
_atom_site_aniso_U_33
_atom_site_aniso_U_12
_atom_site_aniso_U_13
_atom_site_aniso_U_23
Co1 0.0329(2) 0.02682(18) 0.0654(3) 0.0022(2) 0.000 0.000
O1 0.0471(14) 0.0432(9) 0.0735(12) 0.0077(8) -0.0060(9) -0.0042(8)
N1 0.0501(18) 0.0327(10) 0.0850(16) 0.0028(8) 0.0094(11) 0.0089(10)
C1 0.0415(15) 0.0502(14) 0.0573(15) -0.0021(10) 0.0093(10) 0.0041(12)
C2 0.0596(17) 0.0563(16) 0.0662(17) -0.0037(12) 0.0107(13) -0.0069(13)
C3 0.085(3) 0.082(2) 0.0614(18) -0.0108(18) 0.0044(17) -0.0163(16)
C4 0.091(3) 0.106(3) 0.0544(18) -0.006(2) -0.0026(17) -0.009(2)
C5 0.073(2) 0.096(3) 0.0540(18) 0.009(2) 0.0057(15) 0.0174(18)
C6 0.0515(15) 0.0566(16) 0.0570(15) -0.0006(13) 0.0120(12) 0.0111(13)
C7 0.088(4) 0.0446(15) 0.114(3) 0.0051(17) -0.015(2) -0.0191(15)
C8 0.0543(18) 0.0496(16) 0.0732(19) 0.0054(12) 0.0103(15) 0.0199(14)
C9 0.073(2) 0.0362(13) 0.123(3) 0.0027(18) 0.001(2) 0.0109(14)
C10 0.046(2) 0.046(2) 0.139(5) 0.0014(18) 0.000 0.000

loop_
_atom_type_symbol
_atom_type_description
_atom_type_scat_dispersion_real
_atom_type_scat_dispersion_imag
_atom_type_scat_source
C C 0.0033 0.0016 'International Tables Vol C Tables 4.2.6.8 and 6.1.1.4'
H H 0.0000 0.0000 'International Tables Vol C Tables 4.2.6.8 and 6.1.1.4'
N N 0.0061 0.0033 'International Tables Vol C Tables 4.2.6.8 and 6.1.1.4'
O O 0.0106 0.0060 'International Tables Vol C Tables 4.2.6.8 and 6.1.1.4'
Co Co 0.3494 0.9721 'International Tables Vol C Tables 4.2.6.8 and 6.1.1.4'

loop_
_geom_angle_atom_site_label_1
_geom_angle_atom_site_label_2
_geom_angle_atom_site_label_3
_geom_angle_site_symmetry_1
_geom_angle_site_symmetry_3
_geom_angle
_geom_angle_publ_flag
O1 Co1 O1 4_557 . 82.16(12) yes
O1 Co1 N1 4_557 4_557 91.31(9) yes
O1 Co1 N1 . 4_557 172.84(10) yes
O1 Co1 N1 4_557 . 172.84(10) yes
O1 Co1 N1 . . 91.31(9) yes
N1 Co1 N1 4_557 . 95.05(15) yes
C1 O1 Co1 . . 125.83(17) ?
C8 N1 C9 . . 115.0(3) ?
C8 N1 Co1 . . 122.50(19) ?
C9 N1 Co1 . . 122.4(2) ?
O1 C1 C2 . . 119.0(2) ?
O1 C1 C6 . . 122.5(3) ?
C2 C1 C6 . . 118.5(3) ?
C3 C2 C1 . . 119.0(3) ?
C3 C2 C7 . . 122.7(3) ?
C1 C2 C7 . . 118.2(3) ?
C2 C3 C4 . . 122.6(3) ?
C2 C3 H3 . . 118.7 ?
C4 C3 H3 . . 118.7 ?
C5 C4 C3 . . 118.7(4) ?
C5 C4 H4 . . 120.7 ?
C3 C4 H4 . . 120.7 ?
C4 C5 C6 . . 121.5(3) ?
C4 C5 H5 . . 119.3 ?
C6 C5 H5 . . 119.3 ?
C5 C6 C8 . . 121.0(3) ?
C5 C6 C1 . . 119.6(3) ?
C8 C6 C1 . . 119.3(3) ?
C2 C7 H7A . . 109.5 ?
C2 C7 H7B . . 109.5 ?
H7A C7 H7B . . 109.5 ?
C2 C7 H7C . . 109.5 ?
H7A C7 H7C . . 109.5 ?
H7B C7 H7C . . 109.5 ?
N1 C8 C6 . . 127.3(3) ?
N1 C8 H8 . . 116.4 ?
C6 C8 H8 . . 116.4 ?
N1 C9 C10 . . 114.1(3) ?
N1 C9 H9A . . 108.7 ?
C10 C9 H9A . . 108.7 ?
N1 C9 H9B . . 108.7 ?
C10 C9 H9B . . 108.7 ?
H9A C9 H9B . . 107.6 ?
C9 C10 C9 4_557 . 112.8(4) ?
C9 C10 H10A 4_557 . 109.0 ?
C9 C10 H10A . . 109.0 ?
C9 C10 H10B 4_557 . 109.0 ?
C9 C10 H10B . . 109.0 ?
H10A C10 H10B . . 107.8 ?

loop_
_geom_bond_atom_site_label_1
_geom_bond_atom_site_label_2
_geom_bond_site_symmetry_2
_geom_bond_distance
_geom_bond_publ_flag
Co1 O1 4_557 1.846(2) yes
Co1 O1 . 1.846(2) yes
Co1 N1 4_557 1.887(2) yes
Co1 N1 . 1.887(2) yes
O1 C1 . 1.303(3) ?
N1 C8 . 1.292(4) ?
N1 C9 . 1.481(3) ?
C1 C2 . 1.419(4) ?
C1 C6 . 1.420(4) ?
C2 C3 . 1.371(5) ?
C2 C7 . 1.506(5) ?
C3 C4 . 1.394(6) ?
C3 H3 . 0.9300 ?
C4 C5 . 1.362(5) ?
C4 H4 . 0.9300 ?
C5 C6 . 1.399(5) ?
C5 H5 . 0.9300 ?
C6 C8 . 1.417(4) ?
C7 H7A . 0.9600 ?
C7 H7B . 0.9600 ?
C7 H7C . 0.9600 ?
C8 H8 . 0.9300 ?
C9 C10 . 1.485(5) ?
C9 H9A . 0.9700 ?
C9 H9B . 0.9700 ?
C10 C9 4_557 1.485(5) ?
C10 H10A . 0.9700 ?
C10 H10B . 0.9700 ?
